data_4115050
loop_
_publ_author_name
'Kenji Wada'
'Craig B. Pamplin'
'Peter Legzdins'

_publ_section_title
;
 Parallel Modes of C-H Bond Activation Initiated by
 Cp*Mo(NO)(CH2CMe3)(C6H5) at Ambient Temperatures1
;
_journal_name_full 'Journal of the American Chemical Society'
_journal_page_first 9680
_journal_page_last 9681
_journal_paper_doi 10.1021/ja027080m
_journal_volume 124
_journal_year 2002
_chemical_formula_sum 'C27 H30 Mo N2 O'
_chemical_formula_weight 494.47
_chemical_name_systematic
;
 ?
;
_space_group_IT_number 19
_symmetry_cell_setting orthorhombic
_symmetry_space_group_name_Hall 'P 2ac 2ab'
_symmetry_space_group_name_H-M 'P 21 21 21'
_atom_sites_solution_hydrogens geom
_atom_sites_solution_primary direct
_atom_sites_solution_secondary difmap
_audit_creation_method SHELXL-97
_cell_angle_alpha 90.00
_cell_angle_beta 90.00
_cell_angle_gamma 90.00
_cell_formula_units_Z 4
_cell_length_a 7.8177(4)
_cell_length_b 14.3141(9)
_cell_length_c 20.5603(10)
_cell_measurement_temperature 293(2)
_cell_volume 2300.8(2)
_computing_structure_refinement 'SHELXL-97 (Sheldrick, 1997)'
_diffrn_ambient_temperature 293(2)
_diffrn_measured_fraction_theta_full 0.936
_diffrn_measured_fraction_theta_max 0.936
_diffrn_radiation_monochromator graphite
_diffrn_radiation_source 'fine-focus sealed tube'
_diffrn_radiation_type MoK\a
_diffrn_radiation_wavelength 0.71073
_diffrn_reflns_av_R_equivalents 0.0000
_diffrn_reflns_av_sigmaI/netI 0.0859
_diffrn_reflns_limit_h_max 9
_diffrn_reflns_limit_h_min -9
_diffrn_reflns_limit_k_max 17
_diffrn_reflns_limit_k_min -17
_diffrn_reflns_limit_l_max 26
_diffrn_reflns_limit_l_min -22
_diffrn_reflns_number 5081
_diffrn_reflns_theta_full 27.88
_diffrn_reflns_theta_max 27.88
_diffrn_reflns_theta_min 2.79
_exptl_absorpt_coefficient_mu 0.591
_exptl_crystal_density_diffrn 1.428
_exptl_crystal_F_000 1024
_refine_diff_density_max 1.136
_refine_diff_density_min -0.666
_refine_diff_density_rms 0.129
_refine_ls_abs_structure_details 'Flack H D (1983), Acta Cryst. A39, 876-881'
_refine_ls_abs_structure_Flack 0.54(5)
_refine_ls_extinction_method none
_refine_ls_goodness_of_fit_ref 0.928
_refine_ls_hydrogen_treatment mixed
_refine_ls_matrix_type full
_refine_ls_number_parameters 285
_refine_ls_number_reflns 5081
_refine_ls_number_restraints 0
_refine_ls_restrained_S_all 0.928
_refine_ls_R_factor_all 0.0516
_refine_ls_R_factor_gt 0.0345
_refine_ls_shift/su_max 0.001
_refine_ls_shift/su_mean 0.000
_refine_ls_structure_factor_coef Fsqd
_refine_ls_weighting_details 'calc w=1/[\s^2^(Fo^2^)+(0.0346P)^2^+0.0000P] where P=(Fo^2^+2Fc^2^)/3'
_refine_ls_weighting_scheme calc
_refine_ls_wR_factor_gt 0.0852
_refine_ls_wR_factor_ref 0.0902
_reflns_number_gt 3988
_reflns_number_total 5081
_reflns_threshold_expression >2sigma(I)
_cod_data_source_file ja027080m_s2.cif
_cod_data_source_block benzyne
_cod_database_code 4115050

loop_
_symmetry_equiv_pos_as_xyz
'x, y, z'
'-x+1/2, -y, z+1/2'
'x+1/2, -y+1/2, -z'
'-x, y+1/2, -z+1/2'

loop_
_atom_site_label
_atom_site_type_symbol
_atom_site_fract_x
_atom_site_fract_y
_atom_site_fract_z
_atom_site_U_iso_or_equiv
_atom_site_adp_type
_atom_site_occupancy
_atom_site_symmetry_multiplicity
_atom_site_calc_flag
_atom_site_refinement_flags
Mo1 Mo 0.71829(4) 0.50201(3) 0.370445(12) 0.00858(8) Uani 1 1 d .
O1 O 0.4774(5) 0.3540(2) 0.32418(16) 0.0272(9) Uani 1 1 d .
N2 N 0.7785(5) 0.4209(2) 0.45976(15) 0.0134(7) Uani 1 1 d .
N1 N 0.5633(5) 0.4179(3) 0.34703(18) 0.0167(9) Uani 1 1 d .
C2 C 1.0229(5) 0.5251(3) 0.36035(19) 0.0126(10) Uani 1 1 d .
C4 C 0.8629(6) 0.4776(3) 0.27200(19) 0.0150(11) Uani 1 1 d .
C20 C 0.7956(7) 0.2729(3) 0.5133(2) 0.0243(11) Uani 1 1 d .
H20 H 0.7774 0.2087 0.5119 0.029 Uiso 1 1 calc R
C3 C 0.9699(6) 0.4453(3) 0.3230(2) 0.0129(9) Uani 1 1 d .
C5 C 0.8413(6) 0.5757(3) 0.2799(2) 0.0133(9) Uani 1 1 d .
C1 C 0.9477(6) 0.6046(3) 0.3343(2) 0.0125(9) Uani 1 1 d .
C16 C 0.4697(6) 0.7009(3) 0.3523(2) 0.0170(10) Uani 1 1 d .
H16 H 0.4491 0.7150 0.3089 0.020 Uiso 1 1 calc R
C15 C 0.4069(6) 0.7559(3) 0.4023(2) 0.0200(10) Uani 1 1 d .
H15 H 0.3423 0.8086 0.3923 0.024 Uiso 1 1 calc R
C10 C 0.7530(6) 0.6396(3) 0.23316(19) 0.0199(11) Uani 1 1 d .
H10A H 0.8251 0.6498 0.1960 0.030 Uiso 1 1 calc R
H10B H 0.7297 0.6982 0.2541 0.030 Uiso 1 1 calc R
H10C H 0.6474 0.6116 0.2193 0.030 Uiso 1 1 calc R
C13 C 0.5352(6) 0.6569(3) 0.4839(2) 0.0174(10) Uani 1 1 d .
H13 H 0.5582 0.6428 0.5271 0.021 Uiso 1 1 calc R
C9 C 0.7928(7) 0.4198(3) 0.2175(2) 0.0218(10) Uani 1 1 d .
H9A H 0.8768 0.4150 0.1836 0.033 Uiso 1 1 calc R
H9B H 0.6914 0.4488 0.2006 0.033 Uiso 1 1 calc R
H9C H 0.7654 0.3585 0.2333 0.033 Uiso 1 1 calc R
C17 C 0.8423(6) 0.4601(3) 0.51369(19) 0.0180(10) Uani 1 1 d .
H17 H 0.8566 0.5246 0.5147 0.022 Uiso 1 1 calc R
C18 C 0.8878(6) 0.4090(4) 0.5679(2) 0.0236(11) Uani 1 1 d .
H18 H 0.9353 0.4386 0.6039 0.028 Uiso 1 1 calc R
C14 C 0.4379(6) 0.7346(3) 0.4664(2) 0.0196(10) Uani 1 1 d .
H14 H 0.3930 0.7728 0.4988 0.023 Uiso 1 1 calc R
C8 C 1.0366(7) 0.3472(3) 0.3308(3) 0.0257(12) Uani 1 1 d .
H8A H 0.9560 0.3039 0.3126 0.039 Uiso 1 1 calc R
H8B H 1.0520 0.3338 0.3762 0.039 Uiso 1 1 calc R
H8C H 1.1442 0.3414 0.3087 0.039 Uiso 1 1 calc R
C21 C 0.7563(6) 0.3277(3) 0.46051(19) 0.0176(11) Uani 1 1 d .
H21 H 0.7123 0.2990 0.4235 0.021 Uiso 1 1 calc R
C19 C 0.8623(7) 0.3138(4) 0.5683(2) 0.0252(11) Uani 1 1 d .
H19 H 0.8893 0.2782 0.6047 0.030 Uiso 1 1 calc R
C12 C 0.5959(5) 0.6019(3) 0.43338(19) 0.0111(9) Uani 1 1 d .
C27 C 0.7025(7) 0.0198(4) 0.2873(2) 0.0306(14) Uani 1 1 d .
H27 H 0.6563 0.0205 0.2456 0.037 Uiso 1 1 calc R
C7 C 1.1530(6) 0.5221(3) 0.4148(2) 0.0250(13) Uani 1 1 d .
H7A H 1.2661 0.5192 0.3967 0.038 Uiso 1 1 calc R
H7B H 1.1331 0.4679 0.4412 0.038 Uiso 1 1 calc R
H7C H 1.1423 0.5773 0.4410 0.038 Uiso 1 1 calc R
C24 C 0.8361(7) 0.0189(4) 0.4119(2) 0.0290(14) Uani 1 1 d .
H24 H 0.8801 0.0183 0.4539 0.035 Uiso 1 1 calc R
C11 C 0.5642(5) 0.6242(3) 0.3704(2) 0.0137(9) Uani 1 1 d .
C23 C 0.8513(7) 0.0985(3) 0.3739(2) 0.0279(11) Uani 1 1 d .
H23 H 0.9066 0.1510 0.3902 0.033 Uiso 1 1 calc R
C22 C 0.7837(8) 0.0996(4) 0.3114(2) 0.0325(12) Uani 1 1 d .
H22 H 0.7923 0.1530 0.2859 0.039 Uiso 1 1 calc R
C6 C 0.9674(7) 0.7045(3) 0.3550(2) 0.0222(11) Uani 1 1 d .
H6A H 1.0293 0.7070 0.3952 0.033 Uiso 1 1 calc R
H6B H 0.8564 0.7320 0.3607 0.033 Uiso 1 1 calc R
H6C H 1.0291 0.7383 0.3222 0.033 Uiso 1 1 calc R
C25 C 0.7551(7) -0.0601(4) 0.3871(2) 0.0298(13) Uani 1 1 d .
H25 H 0.7445 -0.1134 0.4127 0.036 Uiso 1 1 calc R
C26 C 0.6903(7) -0.0593(4) 0.3244(3) 0.0303(12) Uani 1 1 d .
H26 H 0.6385 -0.1125 0.3075 0.036 Uiso 1 1 calc R

loop_
_atom_site_aniso_label
_atom_site_aniso_U_11
_atom_site_aniso_U_22
_atom_site_aniso_U_33
_atom_site_aniso_U_23
_atom_site_aniso_U_13
_atom_site_aniso_U_12
Mo1 0.00791(14) 0.00857(14) 0.00924(13) 0.00131(19) 0.00081(13) -0.0008(3)
O1 0.028(2) 0.024(2) 0.0300(19) 0.0028(16) -0.0095(15) -0.0175(17)
N2 0.0119(17) 0.0155(19) 0.0126(16) 0.0033(13) 0.0001(16) 0.0003(17)
N1 0.015(2) 0.017(2) 0.0186(19) 0.0052(16) 0.0003(15) -0.0051(17)
C2 0.010(2) 0.013(3) 0.015(2) 0.0002(15) 0.0032(16) -0.0033(14)
C4 0.009(2) 0.024(3) 0.0118(19) -0.0041(17) 0.0053(15) -0.0011(19)
C20 0.034(3) 0.014(2) 0.024(2) 0.0063(17) 0.003(2) 0.004(2)
C3 0.008(2) 0.012(3) 0.018(2) -0.0004(18) 0.0022(17) -0.0003(19)
C5 0.015(2) 0.012(2) 0.013(2) 0.0024(17) 0.0059(16) -0.0012(19)
C1 0.015(3) 0.010(2) 0.013(2) -0.0030(17) 0.0037(17) -0.003(2)
C16 0.015(3) 0.021(3) 0.014(2) 0.0044(18) -0.0020(17) 0.002(2)
C15 0.017(3) 0.017(3) 0.026(2) 0.0038(19) -0.0012(19) 0.006(2)
C10 0.023(3) 0.021(3) 0.015(2) 0.0078(17) 0.0029(17) 0.0029(19)
C13 0.013(2) 0.024(3) 0.015(2) 0.0013(18) 0.0006(17) -0.002(2)
C9 0.022(3) 0.024(3) 0.019(2) -0.0103(18) -0.003(2) 0.001(2)
C17 0.018(2) 0.023(2) 0.014(2) 0.0010(17) -0.0008(17) 0.0008(19)
C18 0.026(3) 0.036(3) 0.009(2) 0.0019(19) -0.0026(18) 0.001(2)
C14 0.015(3) 0.021(3) 0.023(2) -0.0083(19) 0.0033(18) 0.003(2)
C8 0.022(3) 0.013(3) 0.042(3) 0.000(2) 0.003(2) 0.006(2)
C21 0.025(3) 0.013(2) 0.0142(19) 0.0035(15) -0.0009(17) -0.0017(18)
C19 0.027(3) 0.032(3) 0.017(2) 0.015(2) 0.006(2) 0.010(2)
C12 0.010(2) 0.013(2) 0.0108(19) 0.0009(16) -0.0006(15) 0.0009(17)
C27 0.021(3) 0.045(4) 0.025(2) -0.003(2) 0.002(2) -0.002(3)
C7 0.015(2) 0.038(4) 0.023(2) 0.0025(19) -0.0050(17) -0.003(2)
C24 0.025(3) 0.040(4) 0.022(2) -0.008(2) 0.0006(18) 0.001(2)
C11 0.004(2) 0.017(2) 0.020(2) 0.003(2) 0.0056(19) -0.0010(17)
C23 0.028(3) 0.024(3) 0.033(3) -0.010(2) 0.005(2) -0.006(2)
C22 0.034(3) 0.030(3) 0.033(3) 0.004(2) 0.009(3) -0.005(3)
C6 0.029(3) 0.016(3) 0.021(3) -0.0027(19) 0.004(2) -0.007(2)
C25 0.030(4) 0.020(3) 0.039(3) 0.002(2) 0.003(2) 0.004(2)
C26 0.023(3) 0.028(3) 0.040(3) -0.007(2) 0.001(2) -0.004(2)

loop_
_atom_type_symbol
_atom_type_description
_atom_type_scat_dispersion_real
_atom_type_scat_dispersion_imag
_atom_type_scat_source
C C 0.0033 0.0016 'International Tables Vol C Tables 4.2.6.8 and 6.1.1.4'
H H 0.0000 0.0000 'International Tables Vol C Tables 4.2.6.8 and 6.1.1.4'
N N 0.0061 0.0033 'International Tables Vol C Tables 4.2.6.8 and 6.1.1.4'
O O 0.0106 0.0060 'International Tables Vol C Tables 4.2.6.8 and 6.1.1.4'
Mo Mo -1.6832 0.6857 'International Tables Vol C Tables 4.2.6.8 and 6.1.1.4'

loop_
_geom_angle_atom_site_label_1
_geom_angle_atom_site_label_2
_geom_angle_atom_site_label_3
_geom_angle
N1 Mo1 C11 99.86(18)
N1 Mo1 C12 108.07(17)
C11 Mo1 C12 36.96(16)
N1 Mo1 N2 90.83(16)
C11 Mo1 N2 123.38(16)
C12 Mo1 N2 86.81(14)
N1 Mo1 C3 103.03(17)
C11 Mo1 C3 139.66(16)
C12 Mo1 C3 148.68(16)
N2 Mo1 C3 89.15(15)
N1 Mo1 C4 89.64(16)
C11 Mo1 C4 113.34(16)
C12 Mo1 C4 146.33(16)
N2 Mo1 C4 122.23(15)
C3 Mo1 C4 35.26(15)
N1 Mo1 C5 111.71(16)
C11 Mo1 C5 82.06(16)
C12 Mo1 C5 111.11(16)
N2 Mo1 C5 143.47(16)
C3 Mo1 C5 58.73(16)
C4 Mo1 C5 35.36(17)
N1 Mo1 C2 138.03(16)
C11 Mo1 C2 116.53(14)
C12 Mo1 C2 113.52(15)
N2 Mo1 C2 86.20(14)
C3 Mo1 C2 35.17(14)
C4 Mo1 C2 58.03(14)
C5 Mo1 C2 57.69(15)
N1 Mo1 C1 146.03(16)
C11 Mo1 C1 85.47(16)
C12 Mo1 C1 96.33(16)
N2 Mo1 C1 114.30(15)
C3 Mo1 C1 57.51(17)
C4 Mo1 C1 58.06(15)
C5 Mo1 C1 35.32(14)
C2 Mo1 C1 33.28(14)
C17 N2 C21 117.0(4)
C17 N2 Mo1 123.0(3)
C21 N2 Mo1 120.0(3)
O1 N1 Mo1 169.2(4)
C1 C2 C3 108.8(4)
C1 C2 C7 126.5(4)
C3 C2 C7 124.5(4)
C1 C2 Mo1 74.2(3)
C3 C2 Mo1 69.7(2)
C7 C2 Mo1 126.5(3)
C3 C4 C5 107.8(4)
C3 C4 C9 126.1(4)
C5 C4 C9 126.0(4)
C3 C4 Mo1 72.2(2)
C5 C4 Mo1 72.4(2)
C9 C4 Mo1 123.5(3)
C21 C20 C19 119.4(4)
C4 C3 C2 107.8(4)
C4 C3 C8 125.9(4)
C2 C3 C8 125.8(4)
C4 C3 Mo1 72.5(2)
C2 C3 Mo1 75.2(2)
C8 C3 Mo1 124.7(3)
C4 C5 C1 107.5(4)
C4 C5 C10 125.7(4)
C1 C5 C10 125.8(4)
C4 C5 Mo1 72.3(3)
C1 C5 Mo1 75.7(2)
C10 C5 Mo1 126.6(3)
C2 C1 C5 107.9(4)
C2 C1 C6 128.9(4)
C5 C1 C6 123.2(4)
C2 C1 Mo1 72.5(2)
C5 C1 Mo1 69.0(2)
C6 C1 Mo1 124.4(3)
C11 C16 C15 116.3(4)
C14 C15 C16 121.5(4)
C12 C13 C14 116.6(4)
N2 C17 C18 122.9(4)
C19 C18 C17 119.5(4)
C15 C14 C13 121.3(4)
N2 C21 C20 123.1(4)
C20 C19 C18 118.1(4)
C11 C12 C13 121.2(4)
C11 C12 Mo1 70.4(3)
C13 C12 Mo1 168.3(3)
C26 C27 C22 120.6(5)
C23 C24 C25 120.0(5)
C12 C11 C16 123.0(4)
C12 C11 Mo1 72.7(3)
C16 C11 Mo1 164.3(4)
C24 C23 C22 119.9(5)
C23 C22 C27 119.5(5)
C26 C25 C24 120.0(5)
C27 C26 C25 120.0(5)

loop_
_geom_bond_atom_site_label_1
_geom_bond_atom_site_label_2
_geom_bond_distance
Mo1 N1 1.774(4)
Mo1 C11 2.124(4)
Mo1 C12 2.153(4)
Mo1 N2 2.223(3)
Mo1 C3 2.341(4)
Mo1 C4 2.345(4)
Mo1 C5 2.346(4)
Mo1 C2 2.413(4)
Mo1 C1 2.434(5)
O1 N1 1.228(5)
N2 C17 1.339(5)
N2 C21 1.346(5)
C2 C1 1.388(6)
C2 C3 1.438(6)
C2 C7 1.513(6)
C4 C3 1.419(6)
C4 C5 1.425(7)
C4 C9 1.497(5)
C20 C21 1.374(6)
C20 C19 1.376(7)
C3 C8 1.507(6)
C5 C1 1.453(6)
C5 C10 1.495(6)
C1 C6 1.499(6)
C16 C11 1.374(6)
C16 C15 1.386(6)
C15 C14 1.374(6)
C13 C12 1.387(6)
C13 C14 1.394(6)
C17 C18 1.379(6)
C18 C19 1.378(7)
C12 C11 1.356(6)
C27 C26 1.369(7)
C27 C22 1.398(7)
C24 C23 1.387(7)
C24 C25 1.393(7)
C23 C22 1.389(7)
C25 C26 1.385(7)
